data_4089697
loop_
_publ_author_name
'Lapadula, Giuseppe'
'Conley, Matthew P.'
'Cop\'eret, Christophe'
'Andersen, Richard A.'

_publ_section_title
;
 Synthesis and Characterization of Rare Earth Siloxide Complexes,
 M[OSi(OtBu)3]3(L)x where L is HOSi(OtBu)3 and x = 0 or 1
;
_journal_issue 11
_journal_name_full Organometallics
_journal_page_first 2271
_journal_paper_doi 10.1021/om501047g
_journal_volume 34
_journal_year 2014
_chemical_formula_moiety 'C36 H81 Lu O12 Si3'
_chemical_formula_sum 'C36 H81 Lu O12 Si3'
_chemical_formula_weight 965.24
_space_group_crystal_system monoclinic
_space_group_IT_number 15
_space_group_name_Hall '-C 2yc'
_space_group_name_H-M_alt 'C 1 2/c 1'
_atom_sites_solution_hydrogens geom
_atom_sites_solution_primary heavy
_audit_creation_date 2014-06-30
_audit_creation_method
;
Olex2 1.2
(compiled 2014.03.20 svn.r2914 for OlexSys, GUI svn.r4816)
;
_cell_angle_alpha 90
_cell_angle_beta 101.991(2)
_cell_angle_gamma 90
_cell_formula_units_Z 8
_cell_length_a 23.815(2)
_cell_length_b 13.5547(9)
_cell_length_c 31.154(2)
_cell_measurement_temperature 100
_cell_volume 9837.2(12)
_computing_molecular_graphics 'Olex2 (Dolomanov et al., 2009)'
_computing_publication_material 'Olex2 (Dolomanov et al., 2009)'
_computing_structure_refinement 'XL (Sheldrick, 2008)'
_computing_structure_solution 'ShelXS (Sheldrick, 2008)'
_diffrn_ambient_temperature 100
_diffrn_detector 'Bruker APEX2 area detector'
_diffrn_detector_area_resol_mean 7.9
_diffrn_detector_type 'CCD area detector'
_diffrn_measured_fraction_theta_full 0.848
_diffrn_measured_fraction_theta_max 0.853
_diffrn_measurement_device 'three-circle diffractometer'
_diffrn_measurement_device_type 'Bruker SMART APEX2 area detector'
_diffrn_measurement_method '\w and \f scans'
_diffrn_radiation_monochromator 'mirror optics'
_diffrn_radiation_probe x-ray
_diffrn_radiation_type MoK\a
_diffrn_radiation_wavelength 0.71073
_diffrn_reflns_av_R_equivalents 0.0282
_diffrn_reflns_av_unetI/netI 0.0344
_diffrn_reflns_Laue_measured_fraction_full 0.848
_diffrn_reflns_Laue_measured_fraction_max 0.853
_diffrn_reflns_limit_h_max 29
_diffrn_reflns_limit_h_min -29
_diffrn_reflns_limit_k_max 16
_diffrn_reflns_limit_k_min -16
_diffrn_reflns_limit_l_max 38
_diffrn_reflns_limit_l_min -38
_diffrn_reflns_number 36780
_diffrn_reflns_point_group_measured_fraction_full 0.848
_diffrn_reflns_point_group_measured_fraction_max 0.853
_diffrn_reflns_theta_full 26.000
_diffrn_reflns_theta_max 26.372
_diffrn_reflns_theta_min 1.738
_diffrn_source 'microfocus sealed X-ray tube'
_diffrn_source_type 'Incoatec I\ms'
_exptl_absorpt_coefficient_mu 2.129
_exptl_absorpt_correction_T_max 0.7459
_exptl_absorpt_correction_T_min 0.5855
_exptl_absorpt_correction_type multi-scan
_exptl_crystal_colour 'clear light white'
_exptl_crystal_colour_lustre clear
_exptl_crystal_colour_modifier light
_exptl_crystal_colour_primary white
_exptl_crystal_density_diffrn 1.303
_exptl_crystal_description block
_exptl_crystal_F_000 4048
_exptl_crystal_size_max 0.25
_exptl_crystal_size_mid 0.24
_exptl_crystal_size_min 0.19
_refine_diff_density_max 0.948
_refine_diff_density_min -0.654
_refine_diff_density_rms 0.091
_refine_ls_extinction_method none
_refine_ls_goodness_of_fit_ref 1.201
_refine_ls_hydrogen_treatment constr
_refine_ls_matrix_type full
_refine_ls_number_parameters 496
_refine_ls_number_reflns 8583
_refine_ls_number_restraints 0
_refine_ls_restrained_S_all 1.201
_refine_ls_R_factor_all 0.0320
_refine_ls_R_factor_gt 0.0290
_refine_ls_shift/su_max 0.006
_refine_ls_shift/su_mean 0.000
_refine_ls_structure_factor_coef Fsqd
_refine_ls_weighting_details 'w=1/[\s^2^(Fo^2^)+(0.0286P)^2^+22.8191P] where P=(Fo^2^+2Fc^2^)/3'
_refine_ls_weighting_scheme calc
_refine_ls_wR_factor_gt 0.0760
_refine_ls_wR_factor_ref 0.0771
_reflns_Friedel_coverage 0.000
_reflns_number_gt 8025
_reflns_number_total 8583
_reflns_threshold_expression 'I > 2\s(I)'
_cod_data_source_file om501047g_si_001.cif
_cod_data_source_block lusilox
_cod_original_cell_volume 9837.5(12)
_cod_database_code 4089697
_shelxl_version_number 2013-4
_shelx_space_group_comment
;
The symmetry employed for this shelxl refinement is uniquely defined
by the following loop, which should always be used as a source of
symmetry information in preference to the above space-group names.
They are only intended as comments.
;
_olex2_refinement_description
;
1. Fixed Uiso
 At 1.5 times of:
  All C(H,H,H) groups
2.a Idealised Me refined as rotating group:
 C7(H7A,H7B,H7C), C19(H19A,H19B,H19C), C2(H2A,H2B,H2C), C18(H18A,H18B,H18C),
 C24(H24A,H24B,H24C), C23(H23A,H23B,H23C), C27(H27A,H27B,H27C), C36(H36A,H36B,
 H36C), C34(H34A,H34B,H34C), C22(H22A,H22B,H22C), C30(H30A,H30B,H30C), C11(H11A,
 H11B,H11C), C12(H12A,H12B,H12C), C8(H8A,H8B,H8C), C20(H20A,H20B,H20C),
 C15(H15A,H15B,H15C), C28(H28A,H28B,H28C), C10(H10A,H10B,H10C), C26(H26A,H26B,
 H26C), C32(H32A,H32B,H32C), C14(H14A,H14B,H14C), C35(H35A,H35B,H35C), C3(H3A,
 H3B,H3C), C6(H6A,H6B,H6C), C16(H16A,H16B,H16C), C31(H31A,H31B,H31C), C4(H4A,
 H4B,H4C)
;

loop_
_space_group_symop_operation_xyz
'x, y, z'
'-x, y, -z+1/2'
'x+1/2, y+1/2, z'
'-x+1/2, y+1/2, -z+1/2'
'-x, -y, -z'
'x, -y, z-1/2'
'-x+1/2, -y+1/2, -z'
'x+1/2, -y+1/2, z-1/2'

loop_
_atom_site_label
_atom_site_type_symbol
_atom_site_fract_x
_atom_site_fract_y
_atom_site_fract_z
_atom_site_U_iso_or_equiv
_atom_site_adp_type
_atom_site_occupancy
_atom_site_site_symmetry_order
_atom_site_calc_flag
_atom_site_refinement_flags_posn
Lu1 Lu 0.62043(2) 0.26816(2) 0.86887(2) 0.01487(6) Uani 1 1 d .
Si2 Si 0.61535(4) 0.52942(6) 0.87891(3) 0.01655(18) Uani 1 1 d .
Si3 Si 0.53428(4) 0.15975(6) 0.90482(3) 0.01461(17) Uani 1 1 d .
Si4 Si 0.72093(4) 0.18422(6) 0.84133(3) 0.01559(18) Uani 1 1 d .
O2 O 0.59696(10) 0.20913(16) 0.93185(7) 0.0160(5) Uani 1 1 d .
O7 O 0.72805(10) 0.06753(17) 0.83357(8) 0.0217(5) Uani 1 1 d .
O10 O 0.55439(11) 0.57844(17) 0.88352(9) 0.0241(5) Uani 1 1 d .
O1 O 0.53982(10) 0.19330(17) 0.85693(8) 0.0176(5) Uani 1 1 d .
O9 O 0.48589(10) 0.21121(16) 0.92656(8) 0.0177(5) Uani 1 1 d .
O3 O 0.70717(11) 0.21884(16) 0.88682(8) 0.0185(5) Uani 1 1 d .
O6 O 0.77307(11) 0.24068(17) 0.82523(8) 0.0187(5) Uani 1 1 d .
O12 O 0.64149(12) 0.59940(19) 0.84588(8) 0.0270(6) Uani 1 1 d .
O11 O 0.66153(11) 0.53121(18) 0.92559(9) 0.0254(5) Uani 1 1 d .
O5 O 0.60951(11) 0.41606(17) 0.86540(9) 0.0244(6) Uani 1 1 d .
O8 O 0.53138(11) 0.04194(17) 0.91291(8) 0.0215(5) Uani 1 1 d .
C33 C 0.62776(15) 0.2064(3) 0.97796(11) 0.0206(7) Uani 1 1 d .
C7 C 0.66108(19) 0.7068(3) 0.94432(14) 0.0310(9) Uani 1 1 d .
H7A H 0.6542 0.7285 0.9137 0.047 Uiso 1 1 calc GR
H7B H 0.6831 0.7573 0.9631 0.047 Uiso 1 1 calc GR
H7C H 0.6242 0.6965 0.9530 0.047 Uiso 1 1 calc GR
C19 C 0.50113(18) -0.0405(3) 0.84341(14) 0.0332(9) Uani 1 1 d .
H19A H 0.4623 -0.0487 0.8488 0.050 Uiso 1 1 calc GR
H19B H 0.5097 -0.0951 0.8252 0.050 Uiso 1 1 calc GR
H19C H 0.5036 0.0221 0.8282 0.050 Uiso 1 1 calc GR
C9 C 0.79527(15) 0.3394(3) 0.83422(11) 0.0210(7) Uani 1 1 d .
C2 C 0.5815(3) 0.7198(4) 0.80303(17) 0.0563(16) Uani 1 1 d .
H2A H 0.5497 0.7021 0.8171 0.084 Uiso 1 1 calc GR
H2B H 0.5662 0.7439 0.7732 0.084 Uiso 1 1 calc GR
H2C H 0.6047 0.7717 0.8201 0.084 Uiso 1 1 calc GR
C18 C 0.60526(16) -0.0319(3) 0.88023(15) 0.0289(9) Uani 1 1 d .
H18A H 0.6083 0.0253 0.8616 0.043 Uiso 1 1 calc GR
H18B H 0.6155 -0.0919 0.8661 0.043 Uiso 1 1 calc GR
H18C H 0.6314 -0.0234 0.9087 0.043 Uiso 1 1 calc GR
C29 C 0.50771(16) 0.5360(3) 0.90021(14) 0.0258(8) Uani 1 1 d .
C1 C 0.6182(2) 0.6308(3) 0.80096(12) 0.0324(9) Uani 1 1 d .
C24 C 0.5864(2) 0.2659(4) 0.74727(16) 0.0413(11) Uani 1 1 d .
H24A H 0.5654 0.2484 0.7178 0.062 Uiso 1 1 calc GR
H24B H 0.6054 0.3298 0.7463 0.062 Uiso 1 1 calc GR
H24C H 0.5596 0.2701 0.7672 0.062 Uiso 1 1 calc GR
C23 C 0.6029(2) 0.0870(3) 0.76340(15) 0.0421(11) Uani 1 1 d .
H23A H 0.5718 0.0906 0.7796 0.063 Uiso 1 1 calc GR
H23B H 0.6315 0.0386 0.7774 0.063 Uiso 1 1 calc GR
H23C H 0.5872 0.0669 0.7331 0.063 Uiso 1 1 calc GR
C27 C 0.39360(17) 0.1759(3) 0.88069(13) 0.0318(9) Uani 1 1 d .
H27A H 0.3972 0.2363 0.8642 0.048 Uiso 1 1 calc GR
H27B H 0.3531 0.1643 0.8810 0.048 Uiso 1 1 calc GR
H27C H 0.4087 0.1199 0.8666 0.048 Uiso 1 1 calc GR
C36 C 0.66744(19) 0.2946(3) 0.98409(14) 0.0328(9) Uani 1 1 d .
H36A H 0.6963 0.2865 0.9661 0.049 Uiso 1 1 calc GR
H36B H 0.6866 0.2999 1.0150 0.049 Uiso 1 1 calc GR
H36C H 0.6452 0.3546 0.9751 0.049 Uiso 1 1 calc GR
C17 C 0.54419(16) -0.0405(2) 0.88683(13) 0.0240(8) Uani 1 1 d .
O4 O 0.65629(10) 0.21333(16) 0.80958(8) 0.0183(5) Uani 1 1 d .
C34 C 0.66213(18) 0.1114(3) 0.98476(13) 0.0307(8) Uani 1 1 d .
H34A H 0.6359 0.0550 0.9803 0.046 Uiso 1 1 calc GR
H34B H 0.6853 0.1097 1.0147 0.046 Uiso 1 1 calc GR
H34C H 0.6874 0.1082 0.9637 0.046 Uiso 1 1 calc GR
C22 C 0.67817(19) 0.1859(4) 0.73758(13) 0.0407(11) Uani 1 1 d .
H22A H 0.6614 0.1721 0.7067 0.061 Uiso 1 1 calc GR
H22B H 0.7060 0.1343 0.7492 0.061 Uiso 1 1 calc GR
H22C H 0.6975 0.2500 0.7400 0.061 Uiso 1 1 calc GR
C30 C 0.53029(18) 0.4799(3) 0.94263(14) 0.0333(9) Uani 1 1 d .
H30A H 0.5517 0.4218 0.9364 0.050 Uiso 1 1 calc GR
H30B H 0.4980 0.4588 0.9554 0.050 Uiso 1 1 calc GR
H30C H 0.5557 0.5229 0.9634 0.050 Uiso 1 1 calc GR
C11 C 0.8304(2) 0.3414(3) 0.88054(13) 0.0345(9) Uani 1 1 d .
H11A H 0.8055 0.3272 0.9012 0.052 Uiso 1 1 calc GR
H11B H 0.8477 0.4068 0.8868 0.052 Uiso 1 1 calc GR
H11C H 0.8607 0.2915 0.8837 0.052 Uiso 1 1 calc GR
C12 C 0.83339(19) 0.3592(3) 0.80181(14) 0.0352(9) Uani 1 1 d .
H12A H 0.8638 0.3093 0.8054 0.053 Uiso 1 1 calc GR
H12B H 0.8506 0.4249 0.8072 0.053 Uiso 1 1 calc GR
H12C H 0.8104 0.3562 0.7719 0.053 Uiso 1 1 calc GR
C25 C 0.42721(15) 0.1867(3) 0.92716(12) 0.0203(7) Uani 1 1 d .
C8 C 0.7069(2) 0.5779(3) 0.99708(14) 0.0355(9) Uani 1 1 d .
H8A H 0.6707 0.5704 1.0069 0.053 Uiso 1 1 calc GR
H8B H 0.7308 0.6275 1.0152 0.053 Uiso 1 1 calc GR
H8C H 0.7273 0.5146 0.9999 0.053 Uiso 1 1 calc GR
C20 C 0.5372(2) -0.1315(3) 0.91350(16) 0.0376(10) Uani 1 1 d .
H20A H 0.5661 -0.1307 0.9410 0.056 Uiso 1 1 calc GR
H20B H 0.5424 -0.1907 0.8967 0.056 Uiso 1 1 calc GR
H20C H 0.4988 -0.1320 0.9201 0.056 Uiso 1 1 calc GR
C15 C 0.81265(19) 0.0011(4) 0.81526(14) 0.0404(10) Uani 1 1 d .
H15A H 0.7888 -0.0129 0.7863 0.061 Uiso 1 1 calc GR
H15B H 0.8422 -0.0500 0.8228 0.061 Uiso 1 1 calc GR
H15C H 0.8311 0.0656 0.8148 0.061 Uiso 1 1 calc GR
C28 C 0.40522(19) 0.2734(3) 0.94996(16) 0.0330(9) Uani 1 1 d .
H28A H 0.4276 0.2789 0.9800 0.050 Uiso 1 1 calc GR
H28B H 0.3647 0.2630 0.9506 0.050 Uiso 1 1 calc GR
H28C H 0.4092 0.3343 0.9339 0.050 Uiso 1 1 calc GR
C21 C 0.63113(16) 0.1877(3) 0.76362(12) 0.0259(8) Uani 1 1 d .
C10 C 0.7467(2) 0.4141(3) 0.82821(17) 0.0376(10) Uani 1 1 d .
H10A H 0.7225 0.4068 0.7988 0.056 Uiso 1 1 calc GR
H10B H 0.7627 0.4809 0.8316 0.056 Uiso 1 1 calc GR
H10C H 0.7236 0.4027 0.8503 0.056 Uiso 1 1 calc GR
C26 C 0.42454(18) 0.0927(3) 0.95310(14) 0.0308(9) Uani 1 1 d .
H26A H 0.4409 0.0380 0.9391 0.046 Uiso 1 1 calc GR
H26B H 0.3845 0.0778 0.9538 0.046 Uiso 1 1 calc GR
H26C H 0.4465 0.1014 0.9831 0.046 Uiso 1 1 calc GR
C13 C 0.77552(16) 0.0019(3) 0.84904(12) 0.0237(7) Uani 1 1 d .
C32 C 0.47411(18) 0.4674(3) 0.86605(14) 0.0337(9) Uani 1 1 d .
H32A H 0.4607 0.5038 0.8387 0.051 Uiso 1 1 calc GR
H32B H 0.4411 0.4412 0.8765 0.051 Uiso 1 1 calc GR
H32C H 0.4988 0.4129 0.8608 0.051 Uiso 1 1 calc GR
C14 C 0.80907(19) 0.0364(3) 0.89336(13) 0.0342(9) Uani 1 1 d .
H14A H 0.8247 0.1024 0.8904 0.051 Uiso 1 1 calc GR
H14B H 0.8406 -0.0096 0.9040 0.051 Uiso 1 1 calc GR
H14C H 0.7836 0.0388 0.9143 0.051 Uiso 1 1 calc GR
C35 C 0.5843(2) 0.2115(4) 1.00740(13) 0.0427(11) Uani 1 1 d .
H35A H 0.5598 0.2695 0.9996 0.064 Uiso 1 1 calc GR
H35B H 0.6046 0.2165 1.0381 0.064 Uiso 1 1 calc GR
H35C H 0.5606 0.1518 1.0035 0.064 Uiso 1 1 calc GR
C5 C 0.69469(16) 0.6108(3) 0.94921(13) 0.0244(7) Uani 1 1 d .
C3 C 0.6719(3) 0.6580(4) 0.78396(16) 0.0484(12) Uani 1 1 d .
H3A H 0.6941 0.7074 0.8034 0.073 Uiso 1 1 calc GR
H3B H 0.6607 0.6852 0.7543 0.073 Uiso 1 1 calc GR
H3C H 0.6954 0.5989 0.7833 0.073 Uiso 1 1 calc GR
C6 C 0.75022(19) 0.6217(4) 0.93294(16) 0.0397(10) Uani 1 1 d .
H6A H 0.7709 0.5587 0.9362 0.060 Uiso 1 1 calc GR
H6B H 0.7742 0.6725 0.9502 0.060 Uiso 1 1 calc GR
H6C H 0.7415 0.6408 0.9019 0.060 Uiso 1 1 calc GR
C16 C 0.7487(2) -0.0983(3) 0.8526(2) 0.0484(13) Uani 1 1 d .
H16A H 0.7272 -0.0970 0.8763 0.073 Uiso 1 1 calc GR
H16B H 0.7789 -0.1484 0.8592 0.073 Uiso 1 1 calc GR
H16C H 0.7226 -0.1143 0.8248 0.073 Uiso 1 1 calc GR
C31 C 0.4715(2) 0.6224(3) 0.9095(2) 0.0499(14) Uani 1 1 d .
H31A H 0.4955 0.6679 0.9300 0.075 Uiso 1 1 calc GR
H31B H 0.4401 0.5981 0.9226 0.075 Uiso 1 1 calc GR
H31C H 0.4557 0.6570 0.8821 0.075 Uiso 1 1 calc GR
C4 C 0.5878(3) 0.5466(4) 0.77509(15) 0.0504(13) Uani 1 1 d .
H4A H 0.6136 0.4896 0.7776 0.076 Uiso 1 1 calc GR
H4B H 0.5761 0.5659 0.7442 0.076 Uiso 1 1 calc GR
H4C H 0.5537 0.5291 0.7865 0.076 Uiso 1 1 calc GR

loop_
_atom_site_aniso_label
_atom_site_aniso_U_11
_atom_site_aniso_U_22
_atom_site_aniso_U_33
_atom_site_aniso_U_23
_atom_site_aniso_U_13
_atom_site_aniso_U_12
Lu1 0.01346(8) 0.01537(8) 0.01721(8) 0.00014(5) 0.00648(6) 0.00021(5)
Si2 0.0167(4) 0.0149(4) 0.0188(5) -0.0025(3) 0.0057(4) -0.0016(3)
Si3 0.0127(4) 0.0151(4) 0.0171(4) 0.0007(3) 0.0054(4) 0.0004(3)
Si4 0.0116(4) 0.0198(4) 0.0155(4) -0.0010(3) 0.0031(4) 0.0003(3)
O2 0.0145(12) 0.0189(11) 0.0149(11) 0.0005(9) 0.0035(10) 0.0000(9)
O7 0.0141(12) 0.0226(12) 0.0285(13) -0.0014(10) 0.0045(10) 0.0028(9)
O10 0.0194(13) 0.0188(12) 0.0364(15) 0.0029(10) 0.0109(12) 0.0013(9)
O1 0.0159(12) 0.0203(11) 0.0164(11) -0.0001(9) 0.0026(10) -0.0009(9)
O9 0.0141(12) 0.0171(11) 0.0229(12) -0.0021(9) 0.0060(10) -0.0003(9)
O3 0.0174(12) 0.0205(12) 0.0185(12) -0.0008(9) 0.0058(10) 0.0013(9)
O6 0.0147(12) 0.0209(11) 0.0206(12) -0.0022(9) 0.0042(11) -0.0013(9)
O12 0.0339(15) 0.0281(13) 0.0205(13) -0.0005(10) 0.0092(12) -0.0038(11)
O11 0.0246(13) 0.0235(12) 0.0272(14) -0.0031(10) 0.0036(11) -0.0019(10)
O5 0.0281(14) 0.0147(11) 0.0334(14) 0.0004(10) 0.0133(12) 0.0003(9)
O8 0.0246(13) 0.0173(11) 0.0253(13) -0.0007(9) 0.0113(11) -0.0003(9)
C33 0.0150(17) 0.0298(18) 0.0145(16) -0.0007(13) -0.0024(14) 0.0039(14)
C7 0.038(2) 0.0228(18) 0.033(2) -0.0038(15) 0.0107(19) -0.0014(16)
C19 0.029(2) 0.0292(19) 0.039(2) -0.0125(17) 0.0005(18) -0.0005(16)
C9 0.0205(17) 0.0243(17) 0.0178(16) -0.0015(13) 0.0036(14) -0.0046(14)
C2 0.092(5) 0.042(3) 0.036(3) 0.011(2) 0.016(3) 0.029(3)
C18 0.0214(18) 0.0201(17) 0.049(2) -0.0095(16) 0.0156(18) 0.0020(14)
C29 0.0177(17) 0.0221(17) 0.040(2) -0.0030(15) 0.0118(17) -0.0017(14)
C1 0.057(3) 0.0214(18) 0.0195(18) 0.0009(14) 0.0103(19) -0.0009(17)
C24 0.036(3) 0.054(3) 0.029(2) -0.0046(19) -0.004(2) 0.016(2)
C23 0.039(3) 0.051(3) 0.034(2) -0.0146(19) 0.000(2) -0.013(2)
C27 0.0207(19) 0.049(2) 0.025(2) -0.0007(17) 0.0021(16) -0.0006(16)
C36 0.035(2) 0.030(2) 0.029(2) -0.0064(16) -0.0049(18) 0.0007(17)
C17 0.0229(18) 0.0190(16) 0.033(2) -0.0052(14) 0.0118(16) -0.0002(13)
O4 0.0148(12) 0.0229(12) 0.0169(12) -0.0011(9) 0.0030(10) 0.0004(9)
C34 0.033(2) 0.030(2) 0.0249(19) 0.0041(15) -0.0046(17) 0.0073(16)
C22 0.029(2) 0.075(3) 0.0180(19) -0.0026(19) 0.0069(18) 0.001(2)
C30 0.028(2) 0.040(2) 0.033(2) -0.0027(17) 0.0101(18) -0.0080(17)
C11 0.037(2) 0.039(2) 0.024(2) -0.0059(16) -0.0007(18) -0.0101(18)
C12 0.035(2) 0.043(2) 0.031(2) -0.0067(17) 0.0134(19) -0.0157(18)
C25 0.0149(16) 0.0262(17) 0.0219(17) -0.0009(14) 0.0090(14) -0.0023(13)
C8 0.035(2) 0.037(2) 0.031(2) -0.0027(17) -0.0007(19) 0.0024(18)
C20 0.046(3) 0.0171(17) 0.055(3) 0.0036(17) 0.022(2) 0.0044(17)
C15 0.027(2) 0.063(3) 0.032(2) -0.004(2) 0.0088(19) 0.017(2)
C28 0.024(2) 0.035(2) 0.045(3) -0.0086(17) 0.019(2) -0.0021(16)
C21 0.0187(18) 0.042(2) 0.0159(17) -0.0031(15) 0.0019(15) 0.0028(15)
C10 0.034(2) 0.027(2) 0.054(3) 0.0030(18) 0.015(2) -0.0009(17)
C26 0.025(2) 0.036(2) 0.034(2) 0.0101(16) 0.0123(18) -0.0018(16)
C13 0.0192(17) 0.0226(17) 0.0293(19) -0.0024(14) 0.0051(15) 0.0063(14)
C32 0.024(2) 0.034(2) 0.040(2) -0.0015(17) -0.0003(18) -0.0050(16)
C14 0.034(2) 0.039(2) 0.028(2) 0.0048(17) 0.0022(18) 0.0144(18)
C35 0.029(2) 0.085(4) 0.0146(19) -0.001(2) 0.0053(18) 0.006(2)
C5 0.0178(17) 0.0234(17) 0.0298(19) -0.0071(14) 0.0002(15) -0.0032(14)
C3 0.069(4) 0.042(2) 0.039(3) 0.008(2) 0.021(3) -0.009(2)
C6 0.028(2) 0.050(3) 0.043(3) -0.005(2) 0.012(2) -0.0058(19)
C16 0.029(2) 0.024(2) 0.091(4) 0.007(2) 0.009(3) 0.0038(17)
C31 0.030(2) 0.030(2) 0.098(4) -0.005(2) 0.035(3) 0.0013(18)
C4 0.078(4) 0.045(3) 0.024(2) -0.0018(19) 0.003(2) -0.013(3)

loop_
_atom_type_symbol
_atom_type_description
_atom_type_scat_dispersion_real
_atom_type_scat_dispersion_imag
_atom_type_scat_source
C C 0.0033 0.0016 'International Tables Vol C Tables 4.2.6.8 and 6.1.1.4'
H H 0.0000 0.0000 'International Tables Vol C Tables 4.2.6.8 and 6.1.1.4'
Lu Lu -0.4720 5.8584 'International Tables Vol C Tables 4.2.6.8 and 6.1.1.4'
O O 0.0106 0.0060 'International Tables Vol C Tables 4.2.6.8 and 6.1.1.4'
Si Si 0.0817 0.0704 'International Tables Vol C Tables 4.2.6.8 and 6.1.1.4'

loop_
_geom_angle_atom_site_label_1
_geom_angle_atom_site_label_2
_geom_angle_atom_site_label_3
_geom_angle
Si3 Lu1 Si4 126.58(2)
O2 Lu1 Si3 35.22(6)
O2 Lu1 Si4 118.26(6)
O2 Lu1 O4 140.12(8)
O1 Lu1 Si3 32.01(6)
O1 Lu1 Si4 121.56(6)
O1 Lu1 O2 67.23(8)
O1 Lu1 O4 100.13(9)
O3 Lu1 Si3 117.38(6)
O3 Lu1 Si4 31.86(7)
O3 Lu1 O2 93.52(9)
O3 Lu1 O1 133.15(9)
O3 Lu1 O4 67.07(9)
O5 Lu1 Si3 115.18(7)
O5 Lu1 Si4 118.20(7)
O5 Lu1 O2 109.89(9)
O5 Lu1 O1 111.16(10)
O5 Lu1 O3 115.58(10)
O5 Lu1 O4 109.92(9)
O4 Lu1 Si3 123.26(6)
O4 Lu1 Si4 35.22(6)
O10 Si2 O11 111.29(14)
O12 Si2 O10 106.55(14)
O12 Si2 O11 106.35(14)
O5 Si2 O10 112.73(14)
O5 Si2 O12 114.99(14)
O5 Si2 O11 104.82(14)
O2 Si3 Lu1 51.41(8)
O1 Si3 Lu1 45.33(9)
O1 Si3 O2 96.74(12)
O1 Si3 O9 118.43(13)
O1 Si3 O8 116.24(13)
O9 Si3 Lu1 124.22(9)
O9 Si3 O2 104.68(12)
O9 Si3 O8 107.68(12)
O8 Si3 Lu1 127.59(9)
O8 Si3 O2 111.97(13)
O7 Si4 Lu1 122.75(9)
O7 Si4 O6 107.74(13)
O7 Si4 O4 104.57(13)
O3 Si4 Lu1 45.05(9)
O3 Si4 O7 118.03(13)
O3 Si4 O6 116.65(13)
O3 Si4 O4 96.96(13)
O6 Si4 Lu1 129.05(9)
O6 Si4 O4 111.73(13)
O4 Si4 Lu1 51.92(8)
Si3 O2 Lu1 93.36(10)
C33 O2 Lu1 133.1(2)
C33 O2 Si3 133.3(2)
C13 O7 Si4 130.9(2)
C29 O10 Si2 129.6(2)
Si3 O1 Lu1 102.65(12)
C25 O9 Si3 133.3(2)
Si4 O3 Lu1 103.09(13)
C9 O6 Si4 130.5(2)
C1 O12 Si2 131.5(3)
C5 O11 Si2 131.4(2)
Si2 O5 Lu1 160.06(18)
C17 O8 Si3 130.6(2)
O2 C33 C36 106.0(3)
O2 C33 C34 107.6(3)
O2 C33 C35 108.9(3)
C36 C33 C34 110.4(3)
C36 C33 C35 112.0(3)
C34 C33 C35 111.7(3)
O6 C9 C11 108.0(3)
O6 C9 C12 106.3(3)
O6 C9 C10 110.8(3)
C11 C9 C12 110.1(3)
C11 C9 C10 111.2(3)
C12 C9 C10 110.3(3)
O10 C29 C30 110.7(3)
O10 C29 C32 109.1(3)
O10 C29 C31 105.8(3)
C32 C29 C30 110.1(3)
C32 C29 C31 111.8(4)
C31 C29 C30 109.4(4)
O12 C1 C2 107.6(3)
O12 C1 C3 102.9(4)
O12 C1 C4 109.9(3)
C2 C1 C3 111.0(4)
C4 C1 C2 114.6(5)
C4 C1 C3 110.1(4)
O8 C17 C19 108.5(3)
O8 C17 C18 109.6(3)
O8 C17 C20 105.1(3)
C18 C17 C19 111.7(3)
C18 C17 C20 110.8(3)
C20 C17 C19 111.0(3)
Si4 O4 Lu1 92.87(11)
C21 O4 Lu1 135.1(2)
C21 O4 Si4 130.5(2)
O9 C25 C27 109.4(3)
O9 C25 C28 104.9(3)
O9 C25 C26 110.4(3)
C27 C25 C28 110.9(3)
C27 C25 C26 110.9(3)
C26 C25 C28 110.1(3)
C24 C21 C23 110.3(4)
C24 C21 C22 112.2(4)
O4 C21 C24 106.1(3)
O4 C21 C23 107.8(3)
O4 C21 C22 109.1(3)
C22 C21 C23 111.0(4)
O7 C13 C15 107.7(3)
O7 C13 C14 110.0(3)
O7 C13 C16 105.3(3)
C15 C13 C14 111.3(3)
C15 C13 C16 111.3(4)
C16 C13 C14 111.1(4)
O11 C5 C7 111.6(3)
O11 C5 C8 104.6(3)
O11 C5 C6 108.9(3)
C7 C5 C8 109.8(3)
C6 C5 C7 111.2(3)
C6 C5 C8 110.6(4)

loop_
_geom_bond_atom_site_label_1
_geom_bond_atom_site_label_2
_geom_bond_distance
Lu1 Si3 2.9286(9)
Lu1 Si4 2.9348(9)
Lu1 O2 2.293(2)
Lu1 O1 2.135(2)
Lu1 O3 2.132(2)
Lu1 O5 2.022(2)
Lu1 O4 2.313(2)
Si2 O10 1.630(3)
Si2 O12 1.616(3)
Si2 O11 1.631(3)
Si2 O5 1.592(3)
Si3 O2 1.692(3)
Si3 O1 1.591(2)
Si3 O9 1.612(2)
Si3 O8 1.620(2)
Si4 O7 1.614(2)
Si4 O3 1.590(2)
Si4 O6 1.624(3)
Si4 O4 1.695(3)
O2 C33 1.471(4)
O7 C13 1.441(4)
O10 C29 1.441(4)
O9 C25 1.440(4)
O6 C9 1.445(4)
O12 C1 1.458(5)
O11 C5 1.445(4)
O8 C17 1.451(4)
C33 C36 1.511(6)
C33 C34 1.517(5)
C33 C35 1.520(5)
C7 C5 1.519(5)
C19 C17 1.518(6)
C9 C11 1.510(5)
C9 C12 1.515(5)
C9 C10 1.519(5)
C2 C1 1.499(6)
C18 C17 1.515(5)
C29 C30 1.523(6)
C29 C32 1.511(5)
C29 C31 1.517(5)
C1 C3 1.528(7)
C1 C4 1.495(6)
C24 C21 1.513(6)
C23 C21 1.521(6)
C27 C25 1.509(5)
C17 C20 1.515(5)
O4 C21 1.474(4)
C22 C21 1.514(5)
C25 C28 1.522(5)
C25 C26 1.518(5)
C8 C5 1.526(6)
C15 C13 1.509(5)
C13 C14 1.519(6)
C13 C16 1.515(6)
C5 C6 1.519(5)

loop_
_geom_torsion_atom_site_label_1
_geom_torsion_atom_site_label_2
_geom_torsion_atom_site_label_3
_geom_torsion_atom_site_label_4
_geom_torsion
Lu1 Si3 O2 C33 -174.5(3)
Lu1 Si3 O9 C25 145.1(3)
Lu1 Si3 O8 C17 -38.5(4)
Lu1 Si4 O7 C13 -131.2(3)
Lu1 Si4 O6 C9 24.7(3)
Lu1 Si4 O4 C21 -167.1(3)
Lu1 O2 C33 C36 29.1(4)
Lu1 O2 C33 C34 -89.1(3)
Lu1 O2 C33 C35 149.7(3)
Lu1 O4 C21 C24 42.1(5)
Lu1 O4 C21 C23 -76.2(4)
Lu1 O4 C21 C22 163.2(3)
Si2 O10 C29 C30 44.8(4)
Si2 O10 C29 C32 -76.5(4)
Si2 O10 C29 C31 163.1(3)
Si2 O12 C1 C2 85.1(4)
Si2 O12 C1 C3 -157.6(3)
Si2 O12 C1 C4 -40.3(5)
Si2 O11 C5 C7 36.1(4)
Si2 O11 C5 C8 154.8(3)
Si2 O11 C5 C6 -86.9(4)
Si3 O2 C33 C36 -158.4(3)
Si3 O2 C33 C34 83.5(4)
Si3 O2 C33 C35 -37.8(4)
Si3 O9 C25 C27 -55.3(4)
Si3 O9 C25 C28 -174.4(3)
Si3 O9 C25 C26 67.0(4)
Si3 O8 C17 C19 -65.2(4)
Si3 O8 C17 C18 57.0(4)
Si3 O8 C17 C20 176.1(3)
Si4 O7 C13 C15 -90.6(4)
Si4 O7 C13 C14 30.8(4)
Si4 O7 C13 C16 150.6(3)
Si4 O6 C9 C11 75.5(4)
Si4 O6 C9 C12 -166.3(3)
Si4 O6 C9 C10 -46.5(4)
Si4 O4 C21 C24 -156.3(3)
Si4 O4 C21 C23 85.4(4)
Si4 O4 C21 C22 -35.2(5)
O2 Si3 O1 Lu1 0.61(13)
O2 Si3 O9 C25 -161.8(3)
O2 Si3 O8 C17 -96.0(3)
O7 Si4 O3 Lu1 -109.54(14)
O7 Si4 O6 C9 -163.1(3)
O7 Si4 O4 Lu1 120.42(11)
O7 Si4 O4 C21 -46.7(3)
O10 Si2 O12 C1 -56.9(3)
O10 Si2 O11 C5 -74.5(3)
O10 Si2 O5 Lu1 -117.1(5)
O1 Si3 O2 Lu1 -0.56(11)
O1 Si3 O2 C33 -175.1(3)
O1 Si3 O9 C25 91.9(3)
O1 Si3 O8 C17 13.9(4)
O9 Si3 O2 Lu1 -122.33(11)
O9 Si3 O2 C33 63.1(3)
O9 Si3 O1 Lu1 111.36(13)
O9 Si3 O8 C17 149.5(3)
O3 Si4 O7 C13 -78.7(3)
O3 Si4 O6 C9 -27.7(3)
O3 Si4 O4 Lu1 -0.97(11)
O3 Si4 O4 C21 -168.1(3)
O6 Si4 O7 C13 56.0(3)
O6 Si4 O3 Lu1 119.66(13)
O6 Si4 O4 Lu1 -123.32(11)
O6 Si4 O4 C21 69.6(3)
O12 Si2 O10 C29 164.0(3)
O12 Si2 O11 C5 41.1(3)
O12 Si2 O5 Lu1 120.5(5)
O11 Si2 O10 C29 -80.4(3)
O11 Si2 O12 C1 -175.8(3)
O11 Si2 O5 Lu1 4.1(5)
O5 Si2 O10 C29 37.0(4)
O5 Si2 O12 C1 68.7(3)
O5 Si2 O11 C5 163.4(3)
O8 Si3 O2 Lu1 121.30(11)
O8 Si3 O2 C33 -53.2(3)
O8 Si3 O1 Lu1 -117.96(13)
O8 Si3 O9 C25 -42.5(3)
O4 Si4 O7 C13 175.0(3)
O4 Si4 O3 Lu1 1.08(13)
O4 Si4 O6 C9 82.6(3)
